data_7115973
loop_
_publ_author_name
'A. Lanza'
'C. Fiolka'
'M. Fisch'
'N. Casati'
'M. Skoulatos'
'C. Ruegg'
'K. W. Kramer'
'Piero Macchi'

_publ_section_title
;
 New magnetic frameworks of [(CuF2(H2O)2)x(pyz)]
;
_journal_name_full Chem.Commun.
_journal_page_first 14504
_journal_paper_doi 10.1039/C4cc06696K
_journal_volume 50
_journal_year 2014
_chemical_formula_moiety 'C4 Cu D8 F2 N2 O2'
_chemical_formula_sum 'C4 Cu D8 F2 N2 O2'
_chemical_formula_weight 225.71
_chemical_name_common \e-[CuF2(H2O)2(pyz)]
_chemical_name_systematic
;
 ?
;
_space_group_crystal_system triclinic
_space_group_IT_number 2
_space_group_name_Hall '-P 1'
_space_group_name_H-M_alt 'P -1'
_symmetry_space_group_name_Hall '-P 1'
_symmetry_space_group_name_H-M 'P -1'
_atom_sites_solution_hydrogens mixed
_atom_sites_solution_primary direct
_atom_sites_solution_secondary difmap
_audit_creation_date 2014-04-17T14:16:31-00:00
_audit_creation_method 'WinGX routine CIF_UPDATE'
_cell_angle_alpha 99.80(3)
_cell_angle_beta 105.24(4)
_cell_angle_gamma 92.078(13)
_cell_formula_units_Z 1
_cell_length_a 4.9115(9)
_cell_length_b 5.4216(9)
_cell_length_c 6.187(4)
_cell_measurement_reflns_used 540
_cell_measurement_temperature 297.5(4)
_cell_measurement_theta_max 25.8970
_cell_measurement_theta_min 3.8090
_cell_volume 156.07(11)
_computing_cell_refinement
;
CrysAlisPro, Agilent Technologies,
Version 1.171.36.32 (release 02-08-2013 CrysAlis171 .NET)
(compiled Aug  2 2013,16:46:58)
;
_computing_data_collection
;
CrysAlisPro, Agilent Technologies,
Version 1.171.36.32 (release 02-08-2013 CrysAlis171 .NET)
(compiled Aug  2 2013,16:46:58)
;
_computing_data_reduction
;
CrysAlisPro, Agilent Technologies,
Version 1.171.36.32 (release 02-08-2013 CrysAlis171 .NET)
(compiled Aug  2 2013,16:46:58)
;
_computing_structure_refinement 'SHELXL-2012 (Sheldrick, 2012)'
_computing_structure_solution 'SHELXS-2012 (Sheldrick, 2012)'
_diffrn_ambient_pressure 3300000
_diffrn_ambient_temperature 297.5(4)
_diffrn_detector_area_resol_mean 16.0965
_diffrn_measured_fraction_theta_full 0.285
_diffrn_measured_fraction_theta_max 0.257
_diffrn_measurement_device_type 'SuperNova, Single source at offset, Eos'
_diffrn_measurement_method '\w and \p scans'
_diffrn_radiation_monochromator mirror
_diffrn_radiation_source 'SuperNova (Mo) X-ray Source'
_diffrn_radiation_type MoK\a
_diffrn_radiation_wavelength 0.71073
_diffrn_reflns_av_R_equivalents 0.0608
_diffrn_reflns_av_unetI/netI 0.0379
_diffrn_reflns_Laue_measured_fraction_full 0.285
_diffrn_reflns_Laue_measured_fraction_max 0.257
_diffrn_reflns_limit_h_max 6
_diffrn_reflns_limit_h_min -6
_diffrn_reflns_limit_k_max 5
_diffrn_reflns_limit_k_min -5
_diffrn_reflns_limit_l_max 4
_diffrn_reflns_limit_l_min -4
_diffrn_reflns_number 783
_diffrn_reflns_point_group_measured_fraction_full 0.285
_diffrn_reflns_point_group_measured_fraction_max 0.257
_diffrn_reflns_theta_full 25.242
_diffrn_reflns_theta_max 27.357
_diffrn_reflns_theta_min 3.828
_exptl_absorpt_coefficient_mu 3.485
_exptl_absorpt_correction_T_max 1.00000
_exptl_absorpt_correction_T_min 0.48475
_exptl_absorpt_correction_type multi-scan
_exptl_absorpt_process_details
;
CrysAlisPro, Agilent Technologies,
Version 1.171.36.32 (release 02-08-2013 CrysAlis171 .NET)
(compiled Aug  2 2013,16:46:58)
Empirical absorption correction using spherical harmonics,
 implemented in SCALE3 ABSPACK scaling algorithm.
;
_exptl_crystal_colour blue
_exptl_crystal_density_diffrn 2.402
_exptl_crystal_description plate
_exptl_crystal_F_000 218
_exptl_crystal_size_max 0.150
_exptl_crystal_size_mid 0.080
_exptl_crystal_size_min 0.050
_refine_diff_density_max 0.757
_refine_diff_density_min -0.894
_refine_diff_density_rms 0.133
_refine_ls_extinction_method none
_refine_ls_goodness_of_fit_ref 1.100
_refine_ls_hydrogen_treatment mixed
_refine_ls_matrix_type full
_refine_ls_number_parameters 28
_refine_ls_number_reflns 182
_refine_ls_number_restraints 1
_refine_ls_restrained_S_all 1.097
_refine_ls_R_factor_all 0.0567
_refine_ls_R_factor_gt 0.0556
_refine_ls_shift/su_max 0.000
_refine_ls_shift/su_mean 0.000
_refine_ls_structure_factor_coef Fsqd
_refine_ls_weighting_details
;
 w=1/[\s^2^(Fo^2^)+(0.1114P)^2^]
 where P=(Fo^2^+2Fc^2^)/3
;
_refine_ls_weighting_scheme calc
_refine_ls_wR_factor_gt 0.1429
_refine_ls_wR_factor_ref 0.1441
_reflns_Friedel_coverage 0.000
_reflns_number_gt 171
_reflns_number_total 182
_reflns_threshold_expression 'I > 2\s(I)'
_cod_data_source_file c4cc06696k2_new.cif
_cod_data_source_block 1epsilonstandardsetting
_cod_original_cell_volume 156.05(12)
_cod_database_code 7115973

loop_
_space_group_symop_operation_xyz
'x, y, z'
'-x, -y, -z'

loop_
_atom_site_label
_atom_site_type_symbol
_atom_site_fract_x
_atom_site_fract_y
_atom_site_fract_z
_atom_site_U_iso_or_equiv
_atom_site_adp_type
_atom_site_occupancy
_atom_site_site_symmetry_order
_atom_site_calc_flag
_atom_site_refinement_flags_posn
_atom_site_refinement_flags_adp
_atom_site_refinement_flags_occupancy
Cu1 Cu 0.5000 0.0000 0.0000 0.0157(8) Uiso 1 2 d S . P
F1 F 0.2724(15) -0.2777(11) 0.021(3) 0.0188(14) Uiso 1 1 d . . .
O1 O 0.726(2) -0.3013(16) -0.197(4) 0.021(2) Uiso 1 1 d D . .
N1 N 0.772(2) -0.0111(18) 0.302(4) 0.0135(19) Uiso 1 1 d . . .
C1 C 0.851(3) 0.195(2) 0.470(6) 0.019(3) Uiso 1 1 d . . .
D1 D 0.7483 0.3355 0.4557 0.022 Uiso 1 1 calc R U .
C2 C 0.924(3) -0.207(2) 0.338(5) 0.018(2) Uiso 1 1 d . . .
D2 D 0.8775 -0.3560 0.2312 0.022 Uiso 1 1 calc R U .
D1A D 0.68(3) -0.410(17) -0.19(5) 0.022 Uiso 1 1 d . U .
D1B D 0.843(11) -0.26(2) -0.14(2) 0.022 Uiso 1 1 d D U .

loop_
_atom_type_symbol
_atom_type_description
_atom_type_scat_dispersion_real
_atom_type_scat_dispersion_imag
_atom_type_scat_source
C C 0.0033 0.0016 'International Tables Vol C Tables 4.2.6.8 and 6.1.1.4'
D D 0 0 'International Tables Vol C Tables 4.2.6.8 and 6.1.1.4'
N N 0.0061 0.0033 'International Tables Vol C Tables 4.2.6.8 and 6.1.1.4'
O O 0.0106 0.006 'International Tables Vol C Tables 4.2.6.8 and 6.1.1.4'
F F 0.0171 0.0103 'International Tables Vol C Tables 4.2.6.8 and 6.1.1.4'
Cu Cu 0.3201 1.2651 'International Tables Vol C Tables 4.2.6.8 and 6.1.1.4'

loop_
_geom_angle_atom_site_label_1
_geom_angle_atom_site_label_2
_geom_angle_atom_site_label_3
_geom_angle
_geom_angle_site_symmetry_1
_geom_angle_site_symmetry_3
F1 Cu1 F1 180.0 2_655 .
F1 Cu1 N1 88.4(5) 2_655 .
F1 Cu1 N1 91.6(5) . .
F1 Cu1 N1 91.6(5) 2_655 2_655
F1 Cu1 N1 88.4(5) . 2_655
N1 Cu1 N1 180.0 . 2_655
F1 Cu1 O1 85.1(3) 2_655 2_655
F1 Cu1 O1 94.9(3) . 2_655
N1 Cu1 O1 87.3(7) . 2_655
N1 Cu1 O1 92.7(7) 2_655 2_655
F1 Cu1 O1 94.9(3) 2_655 .
F1 Cu1 O1 85.1(3) . .
N1 Cu1 O1 92.7(7) . .
N1 Cu1 O1 87.3(7) 2_655 .
O1 Cu1 O1 180.0(10) 2_655 .
C2 N1 C1 115(2) . .
C2 N1 Cu1 122.3(19) . .
C1 N1 Cu1 121.9(11) . .
N1 C1 C2 123.1(11) . 2_756
N1 C2 C1 122(2) . 2_756

loop_
_geom_bond_atom_site_label_1
_geom_bond_atom_site_label_2
_geom_bond_distance
_geom_bond_site_symmetry_2
Cu1 F1 1.886(5) 2_655
Cu1 F1 1.886(5) .
Cu1 N1 2.00(2) .
Cu1 N1 2.00(2) 2_655
Cu1 O1 2.359(11) 2_655
Cu1 O1 2.359(11) .
N1 C2 1.339(14) .
N1 C1 1.36(3) .
C1 C2 1.38(4) 2_756
C2 C1 1.38(4) 2_756

loop_
_geom_hbond_atom_site_label_D
_geom_hbond_atom_site_label_H
_geom_hbond_atom_site_label_A
_geom_hbond_distance_DH
_geom_hbond_distance_HA
_geom_hbond_distance_DA
_geom_hbond_angle_DHA
_geom_hbond_site_symmetry_A
C1 D1 O1 0.93 2.44 3.02(3) 121.2 2_655
C2 D2 F1 0.93 2.27 3.20(3) 175.1 2_645
C2 D2 O1 0.93 2.63 3.14(4) 115.3 .
O1 D1A F1 0.65(9) 2.12(16) 2.691(15) 148(24) 2_645
O1 D1B F1 0.60(2) 2.09(5) 2.655(18) 157(14) 1_655
